data_4510228
loop_
_publ_author_name
'Durga Prasad, Karothu'
'Venkataramaiah, N.'
'Guru Row, Tayur N.'

_publ_section_title
;
 1,9-Pyrazoloanthrone as a Colorimetric and &#x201C;Turn-On&#x201D;
 Fluorometric Chemosensor: Structural Implications
;
_journal_issue 5
_journal_name_full 'Crystal Growth &amp; Design'
_journal_page_first 2118
_journal_paper_doi 10.1021/cg5002489
_journal_volume 14
_journal_year 2014
_chemical_formula_sum 'C31 H42 N4 O'
_chemical_formula_weight 486.68
_chemical_name_systematic
;
 ?
;
_space_group_crystal_system triclinic
_space_group_IT_number 2
_space_group_name_Hall '-P 1'
_space_group_name_H-M_alt 'P -1'
_symmetry_space_group_name_Hall '-P 1'
_symmetry_space_group_name_H-M 'P -1'
_atom_sites_solution_hydrogens geom
_audit_creation_method SHELXL-2013
_cell_angle_alpha 92.894(5)
_cell_angle_beta 99.124(5)
_cell_angle_gamma 91.710(5)
_cell_formula_units_Z 2
_cell_length_a 8.1555(5)
_cell_length_b 9.7034(6)
_cell_length_c 18.2534(12)
_cell_measurement_temperature 120(1)
_cell_volume 1423.36(16)
_computing_structure_refinement 'SHELXL-2013 (Sheldrick, 2013)'
_diffrn_ambient_temperature 120(1)
_diffrn_measured_fraction_theta_full 0.999
_diffrn_measured_fraction_theta_max 0.999
_diffrn_radiation_type MoK\a
_diffrn_radiation_wavelength 0.71073
_diffrn_reflns_av_R_equivalents 0.0933
_diffrn_reflns_av_unetI/netI 0.0858
_diffrn_reflns_Laue_measured_fraction_full 0.999
_diffrn_reflns_Laue_measured_fraction_max 0.999
_diffrn_reflns_limit_h_max 10
_diffrn_reflns_limit_h_min -10
_diffrn_reflns_limit_k_max 11
_diffrn_reflns_limit_k_min -11
_diffrn_reflns_limit_l_max 22
_diffrn_reflns_limit_l_min -22
_diffrn_reflns_number 23690
_diffrn_reflns_point_group_measured_fraction_full 0.999
_diffrn_reflns_point_group_measured_fraction_max 0.999
_diffrn_reflns_theta_full 25.242
_diffrn_reflns_theta_max 25.999
_diffrn_reflns_theta_min 2.444
_exptl_absorpt_coefficient_mu 0.069
_exptl_crystal_density_diffrn 1.136
_exptl_crystal_F_000 528
_exptl_crystal_size_max 0.300
_exptl_crystal_size_mid 0.200
_exptl_crystal_size_min 0.200
_refine_diff_density_max 0.777
_refine_diff_density_min -0.293
_refine_diff_density_rms 0.075
_refine_ls_extinction_method none
_refine_ls_goodness_of_fit_ref 1.259
_refine_ls_hydrogen_treatment constr
_refine_ls_matrix_type full
_refine_ls_number_parameters 336
_refine_ls_number_reflns 5573
_refine_ls_number_restraints 0
_refine_ls_restrained_S_all 1.259
_refine_ls_R_factor_all 0.1352
_refine_ls_R_factor_gt 0.0958
_refine_ls_shift/su_max 0.000
_refine_ls_shift/su_mean 0.000
_refine_ls_structure_factor_coef Fsqd
_refine_ls_weighting_details
;
 w=1/[\s^2^(Fo^2^)+(0.1387P)^2^]
 where P=(Fo^2^+2Fc^2^)/3
;
_refine_ls_weighting_scheme calc
_refine_ls_wR_factor_gt 0.2769
_refine_ls_wR_factor_ref 0.3048
_reflns_Friedel_coverage 0.000
_reflns_number_gt 3665
_reflns_number_total 5573
_reflns_threshold_expression 'I > 2\s(I)'
_cod_data_source_file cg5002489_si_004.cif
_cod_data_source_block shelx
_cod_depositor_comments 'Adding full bibliography for 4510228--4510230.cif.'
_cod_original_cell_volume 1423.35(15)
_cod_database_code 4510228
_shelx_space_group_comment
;
The symmetry employed for this shelxl refinement is uniquely defined
by the following loop, which should always be used as a source of
symmetry information in preference to the above space-group names.
They are only intended as comments.
;
_shelx_estimated_absorpt_t_min 0.979
_shelx_estimated_absorpt_t_max 0.986
_shelxl_version_number 2013-2

loop_
_space_group_symop_operation_xyz
'x, y, z'
'-x, -y, -z'

loop_
_atom_site_label
_atom_site_type_symbol
_atom_site_fract_x
_atom_site_fract_y
_atom_site_fract_z
_atom_site_U_iso_or_equiv
_atom_site_adp_type
_atom_site_occupancy
_atom_site_site_symmetry_order
_atom_site_calc_flag
_atom_site_refinement_flags_posn
_atom_site_refinement_flags_adp
_atom_site_refinement_flags_occupancy
N1 N 0.9309(3) -0.0028(2) 0.24549(14) 0.0213(6) Uani 1 1 d . . .
C2 C 1.0502(4) 0.1170(3) 0.27825(17) 0.0226(7) Uani 1 1 d . . .
H2A H 1.1175 0.1415 0.2412 0.027 Uiso 1 1 calc R U .
H2B H 1.1245 0.0851 0.3203 0.027 Uiso 1 1 calc R U .
C3 C 0.8118(4) 0.0416(3) 0.17859(17) 0.0232(7) Uani 1 1 d . . .
H3A H 0.7382 -0.0367 0.1592 0.028 Uiso 1 1 calc R U .
H3B H 0.7437 0.1131 0.1956 0.028 Uiso 1 1 calc R U .
C4 C 1.0394(4) -0.1178(3) 0.22287(18) 0.0231(7) Uani 1 1 d . . .
H4A H 1.1135 -0.1430 0.2667 0.028 Uiso 1 1 calc R U .
H4B H 1.1076 -0.0822 0.1886 0.028 Uiso 1 1 calc R U .
C5 C 0.9701(4) 0.2475(3) 0.30393(18) 0.0244(7) Uani 1 1 d . . .
H5A H 0.8855 0.2752 0.2645 0.029 Uiso 1 1 calc R U .
H5B H 0.9175 0.2292 0.3467 0.029 Uiso 1 1 calc R U .
C6 C 0.9439(4) -0.2483(3) 0.18637(19) 0.0277(8) Uani 1 1 d . . .
H6A H 0.8653 -0.2793 0.2173 0.033 Uiso 1 1 calc R U .
H6B H 0.8822 -0.2280 0.1384 0.033 Uiso 1 1 calc R U .
C7 C 1.1024(4) 0.3630(3) 0.32443(18) 0.0250(7) Uani 1 1 d . . .
H7A H 1.1924 0.3307 0.3600 0.030 Uiso 1 1 calc R U .
H7B H 1.1476 0.3860 0.2803 0.030 Uiso 1 1 calc R U .
C8 C 0.8283(4) -0.0493(3) 0.30225(17) 0.0229(7) Uani 1 1 d . . .
H8A H 0.7442 -0.1164 0.2778 0.027 Uiso 1 1 calc R U .
H8B H 0.7710 0.0297 0.3189 0.027 Uiso 1 1 calc R U .
C11 C 0.9220(4) -0.1125(3) 0.37010(17) 0.0259(7) Uani 1 1 d . . .
H11A H 0.9657 -0.1996 0.3552 0.031 Uiso 1 1 calc R U .
H11B H 1.0152 -0.0513 0.3918 0.031 Uiso 1 1 calc R U .
C13 C 1.0639(4) -0.3608(3) 0.17628(18) 0.0277(8) Uani 1 1 d . . .
H13A H 1.1469 -0.3264 0.1484 0.033 Uiso 1 1 calc R U .
H13B H 1.1208 -0.3837 0.2247 0.033 Uiso 1 1 calc R U .
C15 C 0.8907(4) 0.0950(3) 0.11591(18) 0.0273(8) Uani 1 1 d . . .
H15A H 0.9748 0.1660 0.1353 0.033 Uiso 1 1 calc R U .
H15B H 0.9445 0.0204 0.0928 0.033 Uiso 1 1 calc R U .
C20 C 1.0347(4) 0.4923(3) 0.35762(19) 0.0317(8) Uani 1 1 d . . .
H20A H 0.9473 0.5259 0.3222 0.048 Uiso 1 1 calc R U .
H20B H 1.1223 0.5619 0.3697 0.048 Uiso 1 1 calc R U .
H20C H 0.9919 0.4705 0.4019 0.048 Uiso 1 1 calc R U .
C21 C 0.7616(4) 0.1535(4) 0.05902(19) 0.0330(8) Uani 1 1 d . . .
H21A H 0.7095 0.2288 0.0824 0.040 Uiso 1 1 calc R U .
H21B H 0.6763 0.0826 0.0411 0.040 Uiso 1 1 calc R U .
C22 C 0.8110(4) -0.1368(4) 0.4278(2) 0.0364(9) Uani 1 1 d . . .
H22A H 0.7761 -0.0485 0.4458 0.044 Uiso 1 1 calc R U .
H22B H 0.7122 -0.1898 0.4043 0.044 Uiso 1 1 calc R U .
C23 C 0.8344(5) 0.2070(4) -0.00758(19) 0.0398(9) Uani 1 1 d . . .
H23A H 0.7479 0.2455 -0.0415 0.060 Uiso 1 1 calc R U .
H23B H 0.8813 0.1320 -0.0325 0.060 Uiso 1 1 calc R U .
H23C H 0.9195 0.2769 0.0098 0.060 Uiso 1 1 calc R U .
C24 C 0.9793(5) -0.4901(4) 0.1361(2) 0.0376(9) Uani 1 1 d . . .
H24A H 0.9290 -0.4694 0.0869 0.056 Uiso 1 1 calc R U .
H24B H 0.8952 -0.5235 0.1628 0.056 Uiso 1 1 calc R U .
H24C H 1.0598 -0.5594 0.1331 0.056 Uiso 1 1 calc R U .
C26 C 0.8937(5) -0.2120(4) 0.4927(2) 0.0385(9) Uani 1 1 d . . .
H26A H 0.9278 -0.3001 0.4754 0.058 Uiso 1 1 calc R U .
H26B H 0.8170 -0.2255 0.5267 0.058 Uiso 1 1 calc R U .
H26C H 0.9893 -0.1586 0.5175 0.058 Uiso 1 1 calc R U .
O9 O 0.5571(3) 0.6017(3) 0.25919(17) 0.0505(8) Uani 1 1 d . . .
C10 C 0.4659(4) 0.3945(4) 0.1869(2) 0.0335(9) Uani 1 1 d . . .
C12 C 0.4579(4) 0.1813(3) 0.2535(2) 0.0302(8) Uani 1 1 d . . .
C14 C 0.5496(4) 0.3981(4) 0.3261(2) 0.0329(9) Uani 1 1 d . . .
C16 C 0.5129(4) 0.2550(4) 0.3207(2) 0.0365(9) Uani 1 1 d . . .
C17 C 0.5270(4) 0.4748(3) 0.2572(2) 0.0340(9) Uani 1 1 d . . .
C18 C 0.4314(4) 0.2526(4) 0.1879(2) 0.0383(9) Uani 1 1 d . . .
N19 N 0.4216(4) 0.0464(3) 0.2515(2) 0.0499(10) Uani 1 1 d . . .
C25 C 0.4347(5) 0.4525(4) 0.1178(2) 0.0439(10) Uani 1 1 d . . .
H25 H 0.4549 0.5465 0.1139 0.053 Uiso 1 1 calc R U .
C27 C 0.6042(5) 0.4595(5) 0.3971(2) 0.0462(11) Uani 1 1 d . . .
H27 H 0.6297 0.5539 0.4028 0.055 Uiso 1 1 calc R U .
C28 C 0.5281(6) 0.1754(5) 0.3830(4) 0.0737(17) Uani 1 1 d . . .
C29 C 0.3715(5) 0.1680(5) 0.1251(4) 0.0640(15) Uani 1 1 d . . .
C30 C 0.3717(5) 0.3663(6) 0.0532(3) 0.0640(14) Uani 1 1 d . . .
H30 H 0.3520 0.4052 0.0072 0.077 Uiso 1 1 calc R U .
C31 C 0.6203(6) 0.3813(8) 0.4585(3) 0.084(2) Uani 1 1 d . . .
H31 H 0.6582 0.4238 0.5052 0.101 Uiso 1 1 calc R U .
C33 C 0.3395(5) 0.2274(6) 0.0571(3) 0.0732(18) Uani 1 1 d . . .
H33 H 0.2964 0.1735 0.0144 0.088 Uiso 1 1 calc R U .
C36 C 0.5808(8) 0.2388(9) 0.4524(4) 0.100(3) Uani 1 1 d . . .
H36 H 0.5901 0.1880 0.4946 0.120 Uiso 1 1 calc R U .
N5 N 0.3697(7) 0.0338(6) 0.1646(3) 0.0312(13) Uani 0.5 1 d . . P
N6 N 0.4567(7) 0.0336(6) 0.3390(3) 0.0327(14) Uani 0.5 1 d . . P
N2 N 0.4833(6) -0.1865(5) 0.1670(3) 0.0181(10) Uiso 0.5 1 d . . P
N3 N 0.3523(6) -0.2338(5) 0.3587(3) 0.0199(11) Uiso 0.5 1 d . . P
C1 C 0.3958(7) -0.1755(6) 0.3349(3) 0.0132(11) Uiso 0.5 1 d . . P
C9 C 0.5263(6) -0.2134(5) 0.1294(3) 0.0128(11) Uiso 0.5 1 d . . P

loop_
_atom_site_aniso_label
_atom_site_aniso_U_11
_atom_site_aniso_U_22
_atom_site_aniso_U_33
_atom_site_aniso_U_23
_atom_site_aniso_U_13
_atom_site_aniso_U_12
N1 0.0187(13) 0.0188(14) 0.0272(14) 0.0026(10) 0.0054(11) 0.0017(10)
C2 0.0200(16) 0.0186(17) 0.0295(18) 0.0010(13) 0.0054(13) 0.0001(13)
C3 0.0236(16) 0.0194(16) 0.0262(18) -0.0004(12) 0.0022(13) 0.0061(13)
C4 0.0211(16) 0.0178(17) 0.0315(18) 0.0045(13) 0.0052(13) 0.0084(13)
C5 0.0220(16) 0.0205(17) 0.0321(18) 0.0027(13) 0.0073(14) 0.0041(13)
C6 0.0243(17) 0.0236(18) 0.0342(19) -0.0005(14) 0.0023(14) 0.0019(14)
C7 0.0236(16) 0.0228(17) 0.0299(18) 0.0017(13) 0.0073(14) 0.0031(13)
C8 0.0185(15) 0.0227(17) 0.0283(18) 0.0007(13) 0.0058(13) 0.0039(12)
C11 0.0256(17) 0.0264(18) 0.0267(18) 0.0038(13) 0.0058(14) 0.0058(13)
C13 0.0324(18) 0.0198(18) 0.0322(19) 0.0031(13) 0.0080(15) 0.0055(14)
C15 0.0236(17) 0.0288(19) 0.0316(19) 0.0053(14) 0.0088(14) 0.0055(14)
C20 0.0329(19) 0.0255(19) 0.037(2) -0.0003(14) 0.0075(15) 0.0036(15)
C21 0.034(2) 0.034(2) 0.032(2) 0.0051(15) 0.0088(15) 0.0077(15)
C22 0.033(2) 0.039(2) 0.039(2) 0.0149(16) 0.0077(16) 0.0050(16)
C23 0.045(2) 0.043(2) 0.033(2) 0.0065(16) 0.0079(17) 0.0127(18)
C24 0.042(2) 0.028(2) 0.042(2) -0.0049(16) 0.0022(17) 0.0090(16)
C26 0.047(2) 0.036(2) 0.034(2) 0.0062(16) 0.0079(17) 0.0042(17)
O9 0.0473(17) 0.0225(15) 0.083(2) 0.0010(13) 0.0150(15) 0.0038(12)
C10 0.0256(18) 0.028(2) 0.049(2) 0.0070(16) 0.0101(16) 0.0090(14)
C12 0.0210(17) 0.0215(18) 0.051(2) 0.0035(15) 0.0135(15) 0.0051(13)
C14 0.0228(17) 0.028(2) 0.050(2) -0.0016(16) 0.0124(16) 0.0077(14)
C16 0.0218(17) 0.025(2) 0.066(3) -0.0012(17) 0.0183(17) 0.0060(14)
C17 0.0199(17) 0.0218(19) 0.061(2) -0.0011(16) 0.0099(16) 0.0032(14)
C18 0.0187(17) 0.030(2) 0.071(3) 0.0141(19) 0.0156(17) 0.0080(15)
N19 0.0183(15) 0.0277(18) 0.103(3) -0.0026(17) 0.0081(17) 0.0029(12)
C25 0.040(2) 0.033(2) 0.063(3) 0.0113(19) 0.0151(19) 0.0152(17)
C27 0.030(2) 0.052(3) 0.056(3) -0.009(2) 0.0081(18) 0.0140(18)
C28 0.058(3) 0.060(3) 0.126(5) 0.043(3) 0.067(3) 0.040(3)
C29 0.028(2) 0.039(3) 0.126(5) -0.024(3) 0.024(3) 0.0022(19)
C30 0.041(2) 0.098(4) 0.051(3) -0.008(3) 0.000(2) 0.034(3)
C31 0.061(3) 0.152(6) 0.044(3) 0.012(3) 0.011(2) 0.071(4)
C33 0.033(2) 0.073(4) 0.105(5) -0.051(4) 0.001(3) 0.012(2)
C36 0.092(4) 0.133(6) 0.105(5) 0.076(5) 0.072(4) 0.090(4)
N5 0.028(3) 0.019(3) 0.046(4) -0.006(2) 0.005(3) 0.003(2)
N6 0.031(3) 0.026(3) 0.044(4) 0.011(3) 0.010(3) 0.007(2)

loop_
_atom_type_symbol
_atom_type_description
_atom_type_scat_dispersion_real
_atom_type_scat_dispersion_imag
_atom_type_scat_source
C C 0.0033 0.0016 'International Tables Vol C Tables 4.2.6.8 and 6.1.1.4'
H H 0.0000 0.0000 'International Tables Vol C Tables 4.2.6.8 and 6.1.1.4'
N N 0.0061 0.0033 'International Tables Vol C Tables 4.2.6.8 and 6.1.1.4'
O O 0.0106 0.0060 'International Tables Vol C Tables 4.2.6.8 and 6.1.1.4'

loop_
_geom_angle_atom_site_label_1
_geom_angle_atom_site_label_2
_geom_angle_atom_site_label_3
_geom_angle
C8 N1 C3 107.7(2)
C8 N1 C4 111.2(2)
C3 N1 C4 111.0(2)
C8 N1 C2 110.4(2)
C3 N1 C2 110.5(2)
C4 N1 C2 106.1(2)
N1 C2 C5 116.1(2)
C15 C3 N1 116.0(2)
N1 C4 C6 115.0(2)
C7 C5 C2 109.6(3)
C13 C6 C4 109.9(3)
C20 C7 C5 112.5(3)
N1 C8 C11 116.3(2)
C22 C11 C8 111.5(3)
C24 C13 C6 112.8(3)
C21 C15 C3 110.3(3)
C15 C21 C23 112.7(3)
C26 C22 C11 113.4(3)
C25 C10 C18 116.6(4)
C25 C10 C17 123.7(3)
C18 C10 C17 119.6(3)
N19 C12 C16 120.7(4)
N19 C12 C18 120.1(4)
C16 C12 C18 119.1(3)
C27 C14 C16 117.2(4)
C27 C14 C17 124.0(3)
C16 C14 C17 118.7(3)
C12 C16 C28 114.5(4)
C12 C16 C14 123.0(4)
C28 C16 C14 122.4(4)
O9 C17 C10 121.9(4)
O9 C17 C14 121.0(3)
C10 C17 C14 117.1(3)
C29 C18 C10 124.2(4)
C29 C18 C12 113.4(4)
C10 C18 C12 122.4(4)
C12 N19 N5 93.9(3)
C12 N19 N6 95.7(3)
N5 N19 N6 169.9(4)
C10 C25 C30 119.4(4)
C31 C27 C14 120.5(5)
C36 C28 C16 119.1(5)
C36 C28 N6 144.6(5)
C16 C28 N6 96.1(5)
C33 C29 C18 118.5(4)
C33 C29 N5 145.0(5)
C18 C29 N5 96.5(5)
C33 C30 C25 121.7(5)
C27 C31 C36 121.6(5)
C30 C33 C29 119.6(4)
C28 C36 C31 119.2(5)
C29 N5 N19 116.1(4)
N19 N6 C28 112.6(4)

loop_
_geom_bond_atom_site_label_1
_geom_bond_atom_site_label_2
_geom_bond_distance
N1 C8 1.509(4)
N1 C3 1.524(4)
N1 C4 1.525(4)
N1 C2 1.528(3)
C2 C5 1.528(4)
C3 C15 1.505(4)
C4 C6 1.531(4)
C5 C7 1.522(4)
C6 C13 1.511(4)
C7 C20 1.522(4)
C8 C11 1.516(4)
C11 C22 1.516(4)
C13 C24 1.510(4)
C15 C21 1.503(5)
C21 C23 1.541(5)
C22 C26 1.502(5)
O9 C17 1.246(4)
C10 C25 1.398(5)
C10 C18 1.398(5)
C10 C17 1.474(5)
C12 N19 1.331(4)
C12 C16 1.392(5)
C12 C18 1.404(5)
C14 C27 1.398(5)
C14 C16 1.408(5)
C14 C17 1.482(5)
C16 C28 1.398(7)
C18 C29 1.389(6)
N19 N5 1.573(7)
N19 N6 1.589(7)
C25 C30 1.427(6)
C27 C31 1.377(7)
C28 C36 1.378(9)
C28 N6 1.602(8)
C29 C33 1.385(8)
C29 N5 1.521(8)
C30 C33 1.374(7)
C31 C36 1.405(9)
N2 C9 0.851(6)
N3 C1 0.835(6)

loop_
_geom_torsion_atom_site_label_1
_geom_torsion_atom_site_label_2
_geom_torsion_atom_site_label_3
_geom_torsion_atom_site_label_4
_geom_torsion
C8 N1 C2 C5 -60.6(3)
C3 N1 C2 C5 58.5(3)
C4 N1 C2 C5 178.8(3)
C8 N1 C3 C15 178.7(2)
C4 N1 C3 C15 -59.4(3)
C2 N1 C3 C15 58.0(3)
C8 N1 C4 C6 61.5(3)
C3 N1 C4 C6 -58.5(3)
C2 N1 C4 C6 -178.5(2)
N1 C2 C5 C7 -171.9(2)
N1 C4 C6 C13 -172.2(3)
C2 C5 C7 C20 -174.5(3)
C3 N1 C8 C11 173.7(2)
C4 N1 C8 C11 51.8(3)
C2 N1 C8 C11 -65.6(3)
N1 C8 C11 C22 172.1(3)
C4 C6 C13 C24 -176.4(3)
N1 C3 C15 C21 -171.9(3)
C3 C15 C21 C23 -178.7(3)
C8 C11 C22 C26 174.3(3)
N19 C12 C16 C28 1.0(5)
C18 C12 C16 C28 177.2(3)
N19 C12 C16 C14 -178.6(3)
C18 C12 C16 C14 -2.4(5)
C27 C14 C16 C12 -179.9(3)
C17 C14 C16 C12 0.7(5)
C27 C14 C16 C28 0.5(5)
C17 C14 C16 C28 -178.9(3)
C25 C10 C17 O9 -0.8(5)
C18 C10 C17 O9 -178.9(3)
C25 C10 C17 C14 178.5(3)
C18 C10 C17 C14 0.4(5)
C27 C14 C17 O9 0.3(5)
C16 C14 C17 O9 179.6(3)
C27 C14 C17 C10 -179.0(3)
C16 C14 C17 C10 0.3(4)
C25 C10 C18 C29 1.0(5)
C17 C10 C18 C29 179.2(3)
C25 C10 C18 C12 179.6(3)
C17 C10 C18 C12 -2.2(5)
N19 C12 C18 C29 -1.8(5)
C16 C12 C18 C29 -178.0(3)
N19 C12 C18 C10 179.4(3)
C16 C12 C18 C10 3.2(5)
C16 C12 N19 N5 179.3(3)
C18 C12 N19 N5 3.1(4)
C16 C12 N19 N6 2.4(4)
C18 C12 N19 N6 -173.8(3)
C18 C10 C25 C30 -0.3(5)
C17 C10 C25 C30 -178.5(3)
C16 C14 C27 C31 -0.1(5)
C17 C14 C27 C31 179.3(3)
C12 C16 C28 C36 -179.6(4)
C14 C16 C28 C36 0.0(6)
C12 C16 C28 N6 -3.7(4)
C14 C16 C28 N6 176.0(3)
C10 C18 C29 C33 -1.7(6)
C12 C18 C29 C33 179.5(4)
C10 C18 C29 N5 177.9(4)
C12 C18 C29 N5 -0.8(4)
C10 C25 C30 C33 0.5(6)
C14 C27 C31 C36 -0.9(6)
C25 C30 C33 C29 -1.2(7)
C18 C29 C33 C30 1.8(6)
N5 C29 C33 C30 -177.6(6)
C16 C28 C36 C31 -1.0(7)
N6 C28 C36 C31 -174.0(6)
C27 C31 C36 C28 1.4(7)
C33 C29 N5 N19 -177.7(6)
C18 C29 N5 N19 2.9(5)
C12 N19 N5 C29 -3.7(4)
N6 N19 N5 C29 158.6(19)
C12 N19 N6 C28 -4.6(4)
N5 N19 N6 C28 -166.9(19)
C36 C28 N6 N19 179.0(6)
C16 C28 N6 N19 5.1(4)
